data_7231433
loop_
_publ_author_name
'Elagawany, Mohamed'
'Hegazy, Lamees'
'Cao, Feng'
'Donlin, Maureen J.'
'Rath, Nigam'
'Tavis, John'
'Elgendy, Bahaa'

_publ_section_title
;
 Identification of 4-isopropyl--thiotropolone as a novel anti-microbial:
 regioselective synthesis, NMR characterization, and biological evaluation
;
_journal_issue 52
_journal_name_full 'RSC Advances'
_journal_page_first 29967
_journal_paper_doi 10.1039/C8RA06297H
_journal_volume 8
_journal_year 2018
_chemical_formula_moiety 'C17 H18 O4 S'
_chemical_formula_sum 'C17 H18 O4 S'
_chemical_formula_weight 318.37
_space_group_crystal_system monoclinic
_space_group_IT_number 14
_space_group_name_Hall '-P 2ybc'
_space_group_name_H-M_alt 'P 1 21/c 1'
_symmetry_space_group_name_Hall '-P 2ybc'
_symmetry_space_group_name_H-M 'P 1 21/c 1'
_atom_sites_solution_hydrogens geom
_atom_sites_solution_primary dual
_atom_sites_solution_secondary difmap
_audit_creation_method SHELXL-2016/6
_audit_update_record
;
2018-07-17 deposited with the CCDC.
2018-08-20 downloaded from the CCDC.
;
_cell_angle_alpha 90
_cell_angle_beta 92.382(3)
_cell_angle_gamma 90
_cell_formula_units_Z 4
_cell_length_a 5.6186(2)
_cell_length_b 28.3140(12)
_cell_length_c 9.5145(4)
_cell_measurement_reflns_used 7781
_cell_measurement_temperature 100(2)
_cell_measurement_theta_max 32.96
_cell_measurement_theta_min 2.26
_cell_volume 1512.31(11)
_computing_cell_refinement 'SAINT V8.34A (Bruker AXS Inc., 2013)'
_computing_data_collection 'Bruker APEX2'
_computing_data_reduction 'SAINT V8.34A (Bruker AXS Inc., 2013)'
_computing_molecular_graphics 'Bruker SHELXTL'
_computing_publication_material 'Bruker SHELXTL'
_computing_structure_refinement 'SHELXL-2016/6 (Sheldrick, 2016)'
_computing_structure_solution 'SHELXT-2013 (Sheldrick, 2008)'
_diffrn_ambient_temperature 100(2)
_diffrn_detector_area_resol_mean 8
_diffrn_measured_fraction_theta_full 1.000
_diffrn_measured_fraction_theta_max 0.998
_diffrn_measurement_device_type 'Bruker SMART APEX CCD area detector'
_diffrn_measurement_method '\w and \f scans'
_diffrn_radiation_type MoK\a
_diffrn_radiation_wavelength 0.71073
_diffrn_reflns_av_R_equivalents 0.0478
_diffrn_reflns_av_unetI/netI 0.0359
_diffrn_reflns_Laue_measured_fraction_full 1.000
_diffrn_reflns_Laue_measured_fraction_max 0.998
_diffrn_reflns_limit_h_max 8
_diffrn_reflns_limit_h_min -8
_diffrn_reflns_limit_k_max 43
_diffrn_reflns_limit_k_min -43
_diffrn_reflns_limit_l_max 14
_diffrn_reflns_limit_l_min -14
_diffrn_reflns_number 32743
_diffrn_reflns_point_group_measured_fraction_full 1.000
_diffrn_reflns_point_group_measured_fraction_max 0.998
_diffrn_reflns_theta_full 25.242
_diffrn_reflns_theta_max 33.335
_diffrn_reflns_theta_min 2.260
_diffrn_source 'sealed tube'
_exptl_absorpt_coefficient_mu 0.230
_exptl_absorpt_correction_T_max 0.9145
_exptl_absorpt_correction_T_min 0.8529
_exptl_absorpt_correction_type multi-scan
_exptl_absorpt_process_details 'SADABS V2016/2 (Bruker AXS Inc.)'
_exptl_crystal_colour colourless
_exptl_crystal_density_diffrn 1.398
_exptl_crystal_density_method 'not measured'
_exptl_crystal_description rod
_exptl_crystal_F_000 672
_exptl_crystal_size_max 0.544
_exptl_crystal_size_mid 0.254
_exptl_crystal_size_min 0.132
_refine_diff_density_max 0.511
_refine_diff_density_min -0.489
_refine_diff_density_rms 0.061
_refine_ls_extinction_method none
_refine_ls_goodness_of_fit_ref 1.039
_refine_ls_hydrogen_treatment constr
_refine_ls_matrix_type full
_refine_ls_number_parameters 286
_refine_ls_number_reflns 5861
_refine_ls_number_restraints 175
_refine_ls_restrained_S_all 1.028
_refine_ls_R_factor_all 0.0584
_refine_ls_R_factor_gt 0.0412
_refine_ls_shift/su_max 0.002
_refine_ls_shift/su_mean 0.000
_refine_ls_structure_factor_coef Fsqd
_refine_ls_weighting_details 'w=1/[\s^2^(Fo^2^)+(0.0439P)^2^+0.6129P] where P=(Fo^2^+2Fc^2^)/3'
_refine_ls_weighting_scheme calc
_refine_ls_wR_factor_gt 0.0966
_refine_ls_wR_factor_ref 0.1051
_reflns_Friedel_coverage 0.000
_reflns_number_gt 4683
_reflns_number_total 5861
_reflns_threshold_expression 'I > 2\s(I)'
_cod_data_source_file c8ra06297h2.cif
_cod_data_source_block e4418
_cod_database_code 7231433
_shelx_shelxl_version_number 2016/6
_shelx_space_group_comment
; 
The symmetry employed for this shelxl refinement is uniquely defined 
by the following loop, which should always be used as a source of 
symmetry information in preference to the above space-group names. 
They are only intended as comments. 
;
_shelx_estimated_absorpt_t_min 0.885
_shelx_estimated_absorpt_t_max 0.970

loop_
_space_group_symop_operation_xyz
'x, y, z'
'-x, y+1/2, -z+1/2'
'-x, -y, -z'
'x, -y-1/2, z-1/2'

loop_
_atom_site_label
_atom_site_type_symbol
_atom_site_fract_x
_atom_site_fract_y
_atom_site_fract_z
_atom_site_U_iso_or_equiv
_atom_site_adp_type
_atom_site_occupancy
_atom_site_site_symmetry_order
_atom_site_calc_flag
_atom_site_refinement_flags_posn
_atom_site_refinement_flags_adp
_atom_site_refinement_flags_occupancy
_atom_site_disorder_assembly
_atom_site_disorder_group
S1 S 0.79036(5) 0.60444(2) 0.46177(3) 0.01499(7) Uani 1 1 d . . . . .
O2 O 0.92357(16) 0.64036(3) 0.56849(9) 0.01811(17) Uani 1 1 d . . . . .
O3 O 0.96831(16) 0.57696(3) 0.39723(9) 0.02183(18) Uani 1 1 d . . . . .
O4 O 0.62577(16) 0.63079(3) 0.37441(9) 0.02136(18) Uani 1 1 d . . . . .
O1 O 0.6170(3) 0.70196(6) 0.6560(2) 0.0228(3) Uani 0.819(3) 1 d D . P A 1
C1 C 0.7857(4) 0.71936(7) 0.5946(2) 0.0158(3) Uani 0.819(3) 1 d D . P A 1
C2 C 0.9548(13) 0.68774(16) 0.5281(10) 0.0147(7) Uani 0.819(3) 1 d D . P A 1
C3 C 1.1371(6) 0.69711(9) 0.4442(4) 0.0175(5) Uani 0.819(3) 1 d D . P A 1
H3 H 1.225527 0.670361 0.416206 0.021 Uiso 0.819(3) 1 calc R U P A 1
C4 C 1.2162(3) 0.74144(7) 0.39151(19) 0.0187(3) Uani 0.819(3) 1 d D . P A 1
H4 H 1.336518 0.739913 0.324376 0.022 Uiso 0.819(3) 1 calc R U P A 1
C5 C 1.1420(3) 0.78505(6) 0.42487(16) 0.0170(3) Uani 0.819(3) 1 d D . P A 1
H5 H 1.215361 0.810228 0.376843 0.020 Uiso 0.819(3) 1 calc R U P A 1
C6 C 0.9673(3) 0.79887(5) 0.52301(17) 0.0147(3) Uani 0.819(3) 1 d D . P A 1
C7 C 0.8193(3) 0.77015(5) 0.59292(19) 0.0157(3) Uani 0.819(3) 1 d D . P A 1
H7 H 0.716964 0.786644 0.652972 0.019 Uiso 0.819(3) 1 calc R U P A 1
C8 C 0.9389(3) 0.85182(5) 0.54470(14) 0.0170(3) Uani 0.819(3) 1 d D . P A 1
H8 H 0.831493 0.856619 0.624690 0.020 Uiso 0.819(3) 1 calc R U P A 1
C9 C 0.8177(3) 0.87348(6) 0.41301(19) 0.0198(3) Uani 0.819(3) 1 d D . P A 1
H9A H 0.917210 0.868306 0.332237 0.030 Uiso 0.819(3) 1 calc R U P A 1
H9B H 0.796211 0.907470 0.427302 0.030 Uiso 0.819(3) 1 calc R U P A 1
H9C H 0.662009 0.858559 0.395092 0.030 Uiso 0.819(3) 1 calc R U P A 1
C10 C 1.1754(6) 0.87663(13) 0.5819(4) 0.0225(6) Uani 0.819(3) 1 d D . P A 1
H10A H 1.277192 0.875577 0.500816 0.034 Uiso 0.819(3) 1 calc R U P A 1
H10B H 1.255503 0.860585 0.661953 0.034 Uiso 0.819(3) 1 calc R U P A 1
H10C H 1.144720 0.909594 0.606810 0.034 Uiso 0.819(3) 1 calc R U P A 1
O1' O 0.6458(19) 0.7109(3) 0.6374(12) 0.0228(3) Uani 0.181(3) 1 d D . P A 2
C1' C 0.815(3) 0.7213(4) 0.5669(13) 0.0158(3) Uani 0.181(3) 1 d D . P A 2
C2' C 0.981(6) 0.6861(8) 0.518(5) 0.017(3) Uani 0.181(3) 1 d D . P A 2
C3' C 1.166(2) 0.6864(4) 0.4355(18) 0.0113(18) Uani 0.181(3) 1 d D . P A 2
H3' H 1.233093 0.656602 0.413755 0.014 Uiso 0.181(3) 1 calc R U P A 2
C4' C 1.2737(15) 0.7267(3) 0.3767(9) 0.0179(14) Uani 0.181(3) 1 d D . P A 2
H4' H 1.405350 0.720682 0.319824 0.021 Uiso 0.181(3) 1 calc R U P A 2
C5' C 1.2153(13) 0.7712(2) 0.3904(8) 0.0158(13) Uani 0.181(3) 1 d D . P A 2
H5' H 1.315952 0.792572 0.343798 0.019 Uiso 0.181(3) 1 calc R U P A 2
C6' C 1.0291(11) 0.79327(18) 0.4621(7) 0.0103(11) Uani 0.181(3) 1 d D . P A 2
C7' C 0.8635(13) 0.7721(2) 0.5370(9) 0.0195(15) Uani 0.181(3) 1 d D . P A 2
H7' H 0.756602 0.793341 0.578960 0.023 Uiso 0.181(3) 1 calc R U P A 2
C8' C 1.0261(13) 0.8470(2) 0.4525(7) 0.0200(14) Uani 0.181(3) 1 d D . P A 2
H8' H 1.101299 0.855898 0.362805 0.024 Uiso 0.181(3) 1 calc R U P A 2
C9' C 0.7830(17) 0.8680(3) 0.4485(10) 0.0198(3) Uani 0.181(3) 1 d D . P A 2
H9'1 H 0.682041 0.851622 0.377593 0.030 Uiso 0.181(3) 1 calc R U P A 2
H9'2 H 0.792670 0.901567 0.424348 0.030 Uiso 0.181(3) 1 calc R U P A 2
H9'3 H 0.714318 0.864604 0.540976 0.030 Uiso 0.181(3) 1 calc R U P A 2
C10' C 1.184(4) 0.8669(6) 0.573(2) 0.035(4) Uani 0.181(3) 1 d D . P A 2
H10D H 1.208003 0.900773 0.559009 0.053 Uiso 0.181(3) 1 calc R U P A 2
H10E H 1.338237 0.850717 0.576256 0.053 Uiso 0.181(3) 1 calc R U P A 2
H10F H 1.106343 0.861829 0.662636 0.053 Uiso 0.181(3) 1 calc R U P A 2
C11 C 0.6431(2) 0.56966(4) 0.58211(11) 0.01409(19) Uani 1 1 d . . . . .
C12 C 0.4391(2) 0.58732(4) 0.64099(12) 0.0170(2) Uani 1 1 d . . . . .
H12 H 0.383064 0.618175 0.618511 0.020 Uiso 1 1 calc R U . . .
C13 C 0.3194(2) 0.55893(4) 0.73315(12) 0.0179(2) Uani 1 1 d . . . . .
H13 H 0.179462 0.570549 0.773898 0.021 Uiso 1 1 calc R U . . .
C14 C 0.4001(2) 0.51362(4) 0.76744(12) 0.0165(2) Uani 1 1 d . . . . .
C15 C 0.6042(2) 0.49695(4) 0.70640(13) 0.0188(2) Uani 1 1 d . . . . .
H15 H 0.660285 0.466062 0.728342 0.023 Uiso 1 1 calc R U . . .
C16 C 0.7271(2) 0.52478(4) 0.61391(12) 0.0177(2) Uani 1 1 d . . . . .
H16 H 0.867003 0.513209 0.572939 0.021 Uiso 1 1 calc R U . . .
C17 C 0.2677(2) 0.48367(5) 0.86817(13) 0.0233(2) Uani 1 1 d . . . . .
H17A H 0.269026 0.499155 0.960321 0.035 Uiso 1 1 calc R U . . .
H17B H 0.344834 0.452721 0.877353 0.035 Uiso 1 1 calc R U . . .
H17C H 0.102765 0.479582 0.832648 0.035 Uiso 1 1 calc R U . . .

loop_
_atom_site_aniso_label
_atom_site_aniso_U_11
_atom_site_aniso_U_22
_atom_site_aniso_U_33
_atom_site_aniso_U_23
_atom_site_aniso_U_13
_atom_site_aniso_U_12
S1 0.01620(13) 0.01482(12) 0.01413(12) 0.00056(9) 0.00259(9) 0.00058(9)
O2 0.0234(4) 0.0127(3) 0.0179(4) 0.0025(3) -0.0027(3) -0.0006(3)
O3 0.0233(4) 0.0200(4) 0.0230(4) -0.0019(3) 0.0105(3) 0.0015(3)
O4 0.0216(4) 0.0245(4) 0.0178(4) 0.0055(3) -0.0016(3) 0.0006(3)
O1 0.0201(7) 0.0205(8) 0.0287(8) 0.0063(5) 0.0105(5) -0.0011(5)
C1 0.0169(9) 0.0158(5) 0.0150(11) 0.0025(6) 0.0029(6) 0.0009(5)
C2 0.0147(18) 0.0134(12) 0.0160(11) 0.0030(11) 0.0000(11) -0.0016(10)
C3 0.0168(11) 0.0163(11) 0.0194(9) -0.0013(9) 0.0018(7) 0.0049(8)
C4 0.0177(8) 0.0189(9) 0.0201(7) -0.0009(6) 0.0073(6) 0.0011(6)
C5 0.0193(8) 0.0144(7) 0.0177(7) 0.0006(5) 0.0053(6) -0.0015(6)
C6 0.0171(6) 0.0139(6) 0.0131(6) 0.0010(5) 0.0020(5) 0.0003(5)
C7 0.0175(7) 0.0139(6) 0.0160(7) 0.0017(5) 0.0039(6) 0.0009(5)
C8 0.0229(7) 0.0133(5) 0.0149(6) -0.0007(4) 0.0041(5) -0.0005(5)
C9 0.0270(8) 0.0140(6) 0.0186(9) 0.0026(6) 0.0021(6) 0.0006(5)
C10 0.0258(10) 0.0196(17) 0.0219(10) -0.0032(9) -0.0001(7) -0.0047(9)
O1' 0.0201(7) 0.0205(8) 0.0287(8) 0.0063(5) 0.0105(5) -0.0011(5)
C1' 0.0169(9) 0.0158(5) 0.0150(11) 0.0025(6) 0.0029(6) 0.0009(5)
C2' 0.013(6) 0.010(4) 0.028(10) 0.000(4) -0.001(4) 0.009(4)
C3' 0.005(3) 0.011(4) 0.018(4) 0.003(4) 0.004(2) 0.005(3)
C4' 0.016(4) 0.018(3) 0.020(3) 0.001(3) 0.003(3) 0.002(2)
C5' 0.016(3) 0.010(3) 0.021(3) -0.004(2) 0.005(2) 0.005(2)
C6' 0.012(3) 0.009(2) 0.010(3) 0.0012(18) 0.005(2) 0.0021(18)
C7' 0.024(3) 0.018(3) 0.018(3) 0.010(2) 0.013(3) 0.006(2)
C8' 0.033(3) 0.009(2) 0.018(3) 0.0026(19) 0.004(2) 0.001(2)
C9' 0.0270(8) 0.0140(6) 0.0186(9) 0.0026(6) 0.0021(6) 0.0006(5)
C10' 0.059(7) 0.009(6) 0.037(6) -0.006(4) -0.004(5) -0.002(4)
C11 0.0141(5) 0.0140(4) 0.0142(4) 0.0000(3) 0.0013(4) 0.0002(3)
C12 0.0160(5) 0.0154(4) 0.0197(5) -0.0005(4) 0.0025(4) 0.0025(4)
C13 0.0153(5) 0.0197(5) 0.0189(5) -0.0019(4) 0.0035(4) -0.0002(4)
C14 0.0173(5) 0.0180(5) 0.0143(5) -0.0007(4) 0.0003(4) -0.0037(4)
C15 0.0196(5) 0.0161(5) 0.0207(5) 0.0028(4) 0.0018(4) 0.0014(4)
C16 0.0167(5) 0.0157(5) 0.0209(5) 0.0010(4) 0.0040(4) 0.0033(4)
C17 0.0248(6) 0.0255(6) 0.0199(5) 0.0025(4) 0.0033(5) -0.0072(5)

loop_
_atom_type_symbol
_atom_type_description
_atom_type_scat_dispersion_real
_atom_type_scat_dispersion_imag
_atom_type_scat_source
C C 0.0033 0.0016 'International Tables Vol C Tables 4.2.6.8 and 6.1.1.4'
H H 0.0000 0.0000 'International Tables Vol C Tables 4.2.6.8 and 6.1.1.4'
O O 0.0106 0.0060 'International Tables Vol C Tables 4.2.6.8 and 6.1.1.4'
S S 0.1246 0.1234 'International Tables Vol C Tables 4.2.6.8 and 6.1.1.4'

loop_
_geom_angle_atom_site_label_1
_geom_angle_atom_site_label_2
_geom_angle_atom_site_label_3
_geom_angle
O3 S1 O4 118.90(6)
O3 S1 O2 107.59(5)
O4 S1 O2 108.17(5)
O3 S1 C11 109.55(5)
O4 S1 C11 111.33(5)
O2 S1 C11 99.45(5)
C2 O2 S1 119.5(5)
C2' O2 S1 118(2)
O1 C1 C7 120.20(18)
O1 C1 C2 118.9(2)
C7 C1 C2 120.9(2)
C3 C2 O2 117.0(3)
C3 C2 C1 130.9(3)
O2 C2 C1 111.9(2)
C2 C3 C4 129.4(3)
C2 C3 H3 115.3
C4 C3 H3 115.3
C5 C4 C3 128.25(17)
C5 C4 H4 115.9
C3 C4 H4 115.9
C4 C5 C6 129.05(14)
C4 C5 H5 115.5
C6 C5 H5 115.5
C7 C6 C5 127.19(13)
C7 C6 C8 117.00(14)
C5 C6 C8 115.74(12)
C6 C7 C1 133.02(15)
C6 C7 H7 113.5
C1 C7 H7 113.5
C6 C8 C9 109.23(12)
C6 C8 C10 112.85(18)
C9 C8 C10 110.98(19)
C6 C8 H8 107.9
C9 C8 H8 107.9
C10 C8 H8 107.9
C8 C9 H9A 109.5
C8 C9 H9B 109.5
H9A C9 H9B 109.5
C8 C9 H9C 109.5
H9A C9 H9C 109.5
H9B C9 H9C 109.5
C8 C10 H10A 109.5
C8 C10 H10B 109.5
H10A C10 H10B 109.5
C8 C10 H10C 109.5
H10A C10 H10C 109.5
H10B C10 H10C 109.5
O1' C1' C2' 122.3(12)
O1' C1' C7' 119.3(10)
C2' C1' C7' 118.3(11)
C3' C2' O2 113.6(12)
C3' C2' C1' 135.5(16)
O2 C2' C1' 110.9(11)
C2' C3' C4' 126.5(12)
C2' C3' H3' 116.8
C4' C3' H3' 116.8
C5' C4' C3' 128.5(8)
C5' C4' H4' 115.7
C3' C4' H4' 115.7
C4' C5' C6' 131.6(6)
C4' C5' H5' 114.2
C6' C5' H5' 114.2
C7' C6' C5' 127.1(6)
C7' C6' C8' 118.2(6)
C5' C6' C8' 114.7(5)
C6' C7' C1' 132.0(7)
C6' C7' H7' 114.0
C1' C7' H7' 114.0
C9' C8' C6' 114.1(6)
C9' C8' C10' 112.0(10)
C6' C8' C10' 108.5(9)
C9' C8' H8' 107.3
C6' C8' H8' 107.3
C10' C8' H8' 107.3
C8' C9' H9'1 109.5
C8' C9' H9'2 109.5
H9'1 C9' H9'2 109.5
C8' C9' H9'3 109.5
H9'1 C9' H9'3 109.5
H9'2 C9' H9'3 109.5
C8' C10' H10D 109.5
C8' C10' H10E 109.5
H10D C10' H10E 109.5
C8' C10' H10F 109.5
H10D C10' H10F 109.5
H10E C10' H10F 109.5
C16 C11 C12 121.43(10)
C16 C11 S1 119.67(8)
C12 C11 S1 118.88(8)
C13 C12 C11 118.48(10)
C13 C12 H12 120.8
C11 C12 H12 120.8
C12 C13 C14 121.38(10)
C12 C13 H13 119.3
C14 C13 H13 119.3
C15 C14 C13 118.71(10)
C15 C14 C17 120.99(11)
C13 C14 C17 120.30(11)
C16 C15 C14 120.92(10)
C16 C15 H15 119.5
C14 C15 H15 119.5
C11 C16 C15 119.07(10)
C11 C16 H16 120.5
C15 C16 H16 120.5
C14 C17 H17A 109.5
C14 C17 H17B 109.5
H17A C17 H17B 109.5
C14 C17 H17C 109.5
H17A C17 H17C 109.5
H17B C17 H17C 109.5

loop_
_geom_bond_atom_site_label_1
_geom_bond_atom_site_label_2
_geom_bond_distance
S1 O3 1.4259(9)
S1 O4 1.4279(9)
S1 O2 1.6007(9)
S1 C11 1.7446(11)
O2 C2 1.408(4)
O2 C2' 1.42(2)
O1 C1 1.2363(19)
C1 C7 1.451(2)
C1 C2 1.468(3)
C2 C3 1.351(3)
C3 C4 1.429(3)
C3 H3 0.9500
C4 C5 1.346(2)
C4 H4 0.9500
C5 C6 1.437(2)
C5 H5 0.9500
C6 C7 1.357(2)
C6 C8 1.5226(19)
C7 H7 0.9500
C8 C9 1.529(2)
C8 C10 1.531(3)
C8 H8 1.0000
C9 H9A 0.9800
C9 H9B 0.9800
C9 H9C 0.9800
C10 H10A 0.9800
C10 H10B 0.9800
C10 H10C 0.9800
O1' C1' 1.223(10)
C1' C2' 1.455(14)
C1' C7' 1.492(11)
C2' C3' 1.327(13)
C3' C4' 1.418(11)
C3' H3' 0.9500
C4' C5' 1.309(9)
C4' H4' 0.9500
C5' C6' 1.418(9)
C5' H5' 0.9500
C6' C7' 1.337(9)
C6' C8' 1.525(7)
C7' H7' 0.9500
C8' C9' 1.488(11)
C8' C10' 1.530(14)
C8' H8' 1.0000
C9' H9'1 0.9800
C9' H9'2 0.9800
C9' H9'3 0.9800
C10' H10D 0.9800
C10' H10E 0.9800
C10' H10F 0.9800
C11 C16 1.3847(15)
C11 C12 1.3897(15)
C12 C13 1.3843(16)
C12 H12 0.9500
C13 C14 1.3946(16)
C13 H13 0.9500
C14 C15 1.3894(16)
C14 C17 1.4999(16)
C15 C16 1.3867(16)
C15 H15 0.9500
C16 H16 0.9500
C17 H17A 0.9800
C17 H17B 0.9800
C17 H17C 0.9800

loop_
_geom_hbond_atom_site_label_D
_geom_hbond_atom_site_label_H
_geom_hbond_atom_site_label_A
_geom_hbond_distance_DH
_geom_hbond_distance_HA
_geom_hbond_distance_DA
_geom_hbond_angle_DHA
_geom_hbond_site_symmetry_A
C3 H3 O4 0.95 2.56 3.414(3) 150.0 1_655
C3' H3' O4 0.95 2.37 3.100(10) 133.5 1_655

loop_
_geom_torsion_atom_site_label_1
_geom_torsion_atom_site_label_2
_geom_torsion_atom_site_label_3
_geom_torsion_atom_site_label_4
_geom_torsion
O3 S1 O2 C2 100.84(19)
O4 S1 O2 C2 -28.77(19)
C11 S1 O2 C2 -145.04(19)
O3 S1 O2 C2' 92.4(9)
O4 S1 O2 C2' -37.2(9)
C11 S1 O2 C2' -153.5(9)
S1 O2 C2 C3 -80.5(8)
S1 O2 C2 C1 103.1(6)
O1 C1 C2 C3 172.6(8)
C7 C1 C2 C3 -9.5(13)
O1 C1 C2 O2 -11.6(9)
C7 C1 C2 O2 166.3(4)
O2 C2 C3 C4 -177.5(5)
C1 C2 C3 C4 -1.9(15)
C2 C3 C4 C5 7.4(8)
C3 C4 C5 C6 1.0(4)
C4 C5 C6 C7 -7.8(3)
C4 C5 C6 C8 175.29(17)
C5 C6 C7 C1 0.1(3)
C8 C6 C7 C1 176.9(2)
O1 C1 C7 C6 -171.4(2)
C2 C1 C7 C6 10.8(6)
C7 C6 C8 C9 -105.97(16)
C5 C6 C8 C9 71.26(17)
C7 C6 C8 C10 130.1(2)
C5 C6 C8 C10 -52.7(2)
S1 O2 C2' C3' -76(4)
S1 O2 C2' C1' 103(3)
O1' C1' C2' C3' 175(5)
C7' C1' C2' C3' -9(7)
O1' C1' C2' O2 -3(5)
C7' C1' C2' O2 174(2)
O2 C2' C3' C4' -176(2)
C1' C2' C3' C4' 6(8)
C2' C3' C4' C5' 0(4)
C3' C4' C5' C6' -2.0(17)
C4' C5' C6' C7' 0.6(13)
C4' C5' C6' C8' 179.5(8)
C5' C6' C7' C1' -1.6(15)
C8' C6' C7' C1' 179.6(10)
O1' C1' C7' C6' -178.4(11)
C2' C1' C7' C6' 5(3)
C7' C6' C8' C9' -35.0(9)
C5' C6' C8' C9' 146.0(7)
C7' C6' C8' C10' 90.6(13)
C5' C6' C8' C10' -88.4(12)
O3 S1 C11 C16 7.92(12)
O4 S1 C11 C16 141.48(10)
O2 S1 C11 C16 -104.67(10)
O3 S1 C11 C12 -170.24(9)
O4 S1 C11 C12 -36.68(11)
O2 S1 C11 C12 77.16(10)
C16 C11 C12 C13 -0.04(18)
S1 C11 C12 C13 178.09(9)
C11 C12 C13 C14 0.19(18)
C12 C13 C14 C15 -0.40(18)
C12 C13 C14 C17 179.69(11)
C13 C14 C15 C16 0.46(18)
C17 C14 C15 C16 -179.63(11)
C12 C11 C16 C15 0.10(18)
S1 C11 C16 C15 -178.02(9)
C14 C15 C16 C11 -0.32(19)
